data_9005070
loop_
_publ_author_name
'Comodi, P.'
'Mellini, M.'
'Ungaretti, L.'
'Zanazzi, P. F.'

_publ_section_title
;
 Compressibility and high pressure structure refinement
 of tremolite, pargasite and glaucophane
 Sample: pressure at ambient conditions (.001 kbar)
;
_journal_name_full 'European Journal of Mineralogy'
_journal_page_first 485
_journal_page_last 499
_journal_paper_doi 10.1127/ejm/3/3/0485
_journal_volume 3
_journal_year 1991
_chemical_formula_sum 'Al1.6 Fe1.42 H2 Li0.02 Mg1.98 Na1.98 O24 Si8'
_chemical_name_mineral Glaucophane
_space_group_IT_number 12
_symmetry_space_group_name_Hall '-C 2y'
_symmetry_space_group_name_H-M 'C 1 2/m 1'
_cell_angle_alpha 90
_cell_angle_beta 103.59
_cell_angle_gamma 90
_cell_length_a 9.531
_cell_length_b 17.759
_cell_length_c 5.303
_cell_formula_units_Z 2
_cell_volume 872.461
_database_code_amcsd 0006415
_exptl_crystal_density_diffrn 3.148
_cod_original_formula_sum 'Mg1.98 Fe1.42 Al1.6 (Na1.98 Li.02) Si8 O24 H2'
_cod_database_code 9005070

loop_
_space_group_symop_operation_xyz
x,y,z
1/2+x,1/2+y,z
x,-y,z
1/2+x,1/2-y,z
-x,y,-z
1/2-x,1/2+y,-z
-x,-y,-z
1/2-x,1/2-y,-z

loop_
_atom_site_label
_atom_site_fract_x
_atom_site_fract_y
_atom_site_fract_z
_atom_site_occupancy
_atom_site_U_iso_or_equiv
MgM1 0.00000 0.09100 0.50000 0.72000 0.00840
FeM1 0.00000 0.09100 0.50000 0.28000 0.00840
AlM2 0.00000 0.18090 0.00000 0.80000 0.00690
FeM2 0.00000 0.18090 0.00000 0.20000 0.00690
MgM3 0.00000 0.00000 0.00000 0.54000 0.00750
FeM3 0.00000 0.00000 0.00000 0.46000 0.00750
NaM4 0.00000 0.27680 0.50000 0.99000 0.01600
LiM4 0.00000 0.27680 0.50000 0.01000 0.01600
SiT1 0.28350 0.08730 0.29220 1.00000 0.00570
SiT2 0.29270 0.17300 0.80730 1.00000 0.00590
O1 0.10880 0.09330 0.20350 1.00000 0.00860
O2 0.11760 0.17230 0.74660 1.00000 0.00810
O3 0.11210 0.00000 0.70670 1.00000 0.00980
O4 0.36920 0.25270 0.80420 1.00000 0.00980
O5 0.35520 0.13190 0.08790 1.00000 0.01020
O6 0.34080 0.12260 0.57990 1.00000 0.01010
O7 0.33210 0.00000 0.29930 1.00000 0.01070
H 0.22000 0.00000 0.76900 1.00000 0.00010

loop_
_cod_related_entry_id
_cod_related_entry_database
_cod_related_entry_code
1 AMCSD 0006415
